data_1100400
loop_
_publ_author_name
'Reichardt, Christian'
'Harms, Klaus'
'Kinzel, Manuela'
'Sch\"afer, Gerhard'
'Stein, J\"org'
'Wo\<cadlo, Sigrid'

_publ_section_title
;
 Chiral polymethine dyes, IV. Synthesis, absolute configuration,
 spectroscopic and chiroptical properties of chiral tri- and
 pentamethinium cyanine dyes with 1,2,3,4-tetrahydro-6-methylquinolyl
 end groups
;
_journal_coden_ASTM LANAEM
_journal_issue 2
_journal_name_full 'Liebigs Annalen'
_journal_page_first 317
_journal_page_last 327
_journal_paper_doi 10.1002/jlac.199519950240
_journal_volume 1995
_journal_year 1995
_chemical_formula_sum 'C11 H16 Cl N O4'
_space_group_IT_number 4
_symmetry_cell_setting monoclinic
_symmetry_space_group_name_Hall 'P 2yb'
_symmetry_space_group_name_H-M 'P 1 21 1'
_cell_angle_alpha 90
_cell_angle_beta 110.08
_cell_angle_gamma 90
_cell_formula_units_Z 4
_cell_length_a 11.394
_cell_length_b 8.767
_cell_length_c 13.998
_cod_original_sg_symbol_H-M 'P 21'
_cod_original_formula_sum 'C11 H16 Cl1 N1 O4'
_cod_database_code 1100400

loop_
_symmetry_equiv_pos_site_id
_symmetry_equiv_pos_as_xyz
1 x,y,z
2 -x,1/2+y,-z

loop_
_atom_site_label
_atom_site_type_symbol
_atom_site_fract_x
_atom_site_fract_y
_atom_site_fract_z
N1 N 0.4132(4) 0.6762(7) 0.0833(3)
H1 H 0.4261(4) 0.7444(7) 0.0398(3)
H2 H 0.4393(4) 0.5847(7) 0.0693(3)
C1 C 0.4905(6) 0.7199(10) 0.1880(6)
H3 H 0.4956(6) 0.6286(10) 0.2271(6)
C2 C 0.4401(7) 0.8334(11) 0.2352(6)
H4 H 0.4907(7) 0.8308(11) 0.3059(6)
H5 H 0.4493(7) 0.9333(11) 0.2104(6)
C3 C 0.3094(6) 0.8080(9) 0.2298(4)
H6 H 0.3070(6) 0.7590(9) 0.2904(4)
H7 H 0.2755(6) 0.9088(9) 0.2268(4)
C4 C 0.2288(5) 0.7309(6) 0.1333(4)
C5 C 0.1014(5) 0.7168(8) 0.1098(4)
H8 H 0.0655(5) 0.7682(8) 0.1538(4)
C6 C 0.0231(6) 0.6489(9) 0.0243(5)
C7 C 0.0784(6) 0.5819(9) -0.0422(4)
H9 H 0.0206(6) 0.5456(9) -0.1056(4)
C8 C 0.2048(6) 0.5945(8) -0.0217(4)
H10 H 0.2408(6) 0.5389(8) -0.0640(4)
C9 C 0.2782(5) 0.6673(8) 0.0646(4)
C10 C 0.6262(6) 0.7419(15) 0.1920(7)
H11 H 0.6503(63) 0.832(4) 0.1644(39)
H12 H 0.6432(60) 0.6535(40) 0.1584(38)
H13 H 0.6726(47) 0.7357(67) 0.2635(8)
C11 C -0.1155(6) 0.6288(13) 0.0004(6)
H14 H -0.1647(45) 0.6311(63) -0.0707(9)
H15 H -0.1459(54) 0.7044(51) 0.0357(34)
H16 H -0.1215(59) 0.5297(29) 0.0275(38)
N2 N 1.0887(4) 0.4931(7) 0.4185(3)
H17 H 1.0560(4) 0.5842(7) 0.3933(3)
H18 H 1.0782(4) 0.4813(7) 0.4789(3)
C12 C 1.0148(5) 0.3687(6) 0.3467(4)
H19 H 1.0381(5) 0.2698(6) 0.3767(4)
C13 C 1.0503(6) 0.3843(10) 0.2524(4)
H20 H 1.0311(6) 0.4836(10) 0.2221(4)
H21 H 1.0020(6) 0.3102(10) 0.2044(4)
C14 C 1.1854(6) 0.3482(9) 0.2732(4)
H22 H 1.2096(6) 0.3807(9) 0.2172(4)
H23 H 1.1966(6) 0.2397(9) 0.2790(4)
C15 C 1.2678(5) 0.4295(7) 0.3657(4)
C16 C 1.3959(5) 0.4426(8) 0.3856(4)
H24 H 1.4247(5) 0.4088(8) 0.3323(4)
C17 C 1.4746(5) 0.5194(8) 0.4695(4)
C18 C 1.4272(6) 0.5765(9) 0.5374(5)
H25 H 1.4786(6) 0.6329(9) 0.5955(5)
C19 C 1.3011(5) 0.5698(8) 0.5219(4)
H26 H 1.2646(5) 0.6007(8) 0.5712(4)
C20 C 1.2235(5) 0.4962(6) 0.4357(4)
C21 C 0.8792(6) 0.3988(13) 0.3280(7)
H27 H 0.8382(56) 0.4923(38) 0.2994(41)
H28 H 0.8681(54) 0.3801(69) 0.392(2)
H29 H 0.8437(55) 0.3161(47) 0.2823(36)
C22 C 1.6144(6) 0.5234(13) 0.4853(7)
H30 H 1.6281(57) 0.4871(55) 0.4253(23)
H31 H 1.6566(52) 0.4579(47) 0.5416(25)
H32 H 1.6465(57) 0.6253(25) 0.5001(36)
Cl1 Cl 0.51085(13) 0.26540 0.13943(11)
O1 O 0.3883(5) 0.2580(17) 0.1339(10)
O2 O 0.5235(15) 0.3709(9) 0.0693(8)
O3 O 0.5530(13) 0.1258(8) 0.1207(9)
O4 O 0.5825(9) 0.3141(16) 0.2372(5)
O5? O 0.4094(7) 0.3399(13) 0.1495(9)
O6? O 0.5732(13) 0.3636(12) 0.0937(9)
O7? O 0.4662(10) 0.1438(9) 0.0713(7)
O8? O 0.5903(10) 0.2143(14) 0.2299(6)
Cl2 Cl 0.98194(13) -0.1034(2) 0.34544(11)
O9 O 0.9091(8) -0.0715(16) 0.2486(5)
O10 O 1.0900(8) -0.1785(13) 0.3504(9)
O11 O 1.0109(13) 0.0270(9) 0.4055(9)
O12 O 0.9163(8) -0.1995(11) 0.3915(6)
O13? O 0.9368(10) -0.2116(11) 0.2689(8)
O14? O 1.0762(8) -0.0213(10) 0.3263(9)
O15? O 0.8887(7) -0.0069(10) 0.3474(10)
O16? O 1.0317(13) -0.1774(14) 0.4378(6)

loop_
_atom_type_symbol
_atom_type_radius_bond
C 0.68
H 0.23
Cl 0.99
N 0.68
O 0.68
